data_4120564
loop_
_publ_author_name
'Mondal, Kartik Chandra'
'Samuel, Prinson P.'
'Roesky, Herbert W.'
'Carl, Elena'
'Herbst-Irmer, Regine'
'Stalke, Dietmar'
'Schwederski, Brigitte'
'Kaim, Wolfgang'
'Ungur, Liviu'
'Chibotaru, Liviu F.'
'Hermann, Markus'
'Frenking, Gernot'

_publ_section_title
;
 Stabilization of a cobalt-cobalt bond by two cyclic alkyl amino carbenes.
;
_journal_issue 5
_journal_name_full 'Journal of the American Chemical Society'
_journal_page_first 1770
_journal_page_last 1773
_journal_paper_doi 10.1021/ja4123285
_journal_volume 136
_journal_year 2014
_chemical_formula_moiety '1(C40 H62 Co2 N2), 1(C F3 O3 S), 1.5(C7 H8)'
_chemical_formula_sum 'C51.5 H74 Co2 F3 N2 O3 S'
_chemical_formula_weight 976.04
_chemical_name_systematic
;
 ?
;
_space_group_crystal_system monoclinic
_space_group_IT_number 14
_space_group_name_Hall '-P 2yn'
_space_group_name_H-M_alt 'P 1 21/n 1'
_symmetry_space_group_name_Hall '-P 2yn'
_symmetry_space_group_name_H-M 'P 1 21/n 1'
_atom_sites_solution_hydrogens geom
_audit_creation_method SHELXL-2013
_cell_angle_alpha 90
_cell_angle_beta 107.59(2)
_cell_angle_gamma 90
_cell_formula_units_Z 4
_cell_length_a 21.3850(10)
_cell_length_b 10.5130(10)
_cell_length_c 22.5320(10)
_cell_measurement_reflns_used 9313
_cell_measurement_temperature 100(2)
_cell_measurement_theta_max 27.793
_cell_measurement_theta_min 2.2525
_cell_volume 4828.8(8)
_computing_cell_refinement 'SAINT V7.68A'
_computing_data_collection 'APEX2 v2011.2'
_computing_data_reduction 'SAINT V7.68A'
_computing_molecular_graphics 'shelXle v0.477'
_computing_structure_refinement 'SHELXL-2012 (Sheldrick, 2012)'
_computing_structure_solution 'SHELXS-97 (Sheldrick, 2008)'
_diffrn_ambient_temperature 100(2)
_diffrn_measured_fraction_theta_full 0.999
_diffrn_measured_fraction_theta_max 0.995
_diffrn_measurement_device_type 'Bruker Smart Apex II Quazar'
_diffrn_measurement_method 'omega scans'
_diffrn_radiation_type MoK\a
_diffrn_radiation_wavelength 0.71073
_diffrn_reflns_av_R_equivalents 0.0554
_diffrn_reflns_av_unetI/netI 0.0321
_diffrn_reflns_Laue_measured_fraction_full 0.999
_diffrn_reflns_Laue_measured_fraction_max 0.995
_diffrn_reflns_limit_h_max 26
_diffrn_reflns_limit_h_min -26
_diffrn_reflns_limit_k_max 13
_diffrn_reflns_limit_k_min -13
_diffrn_reflns_limit_l_max 28
_diffrn_reflns_limit_l_min -28
_diffrn_reflns_number 90157
_diffrn_reflns_point_group_measured_fraction_full 0.999
_diffrn_reflns_point_group_measured_fraction_max 0.995
_diffrn_reflns_theta_full 25.242
_diffrn_reflns_theta_max 26.423
_diffrn_reflns_theta_min 1.151
_diffrn_source 'fine-focus sealed tube'
_exptl_absorpt_coefficient_mu 0.785
_exptl_absorpt_correction_T_max 0.7454
_exptl_absorpt_correction_T_min 0.6859
_exptl_absorpt_correction_type multi-scan
_exptl_absorpt_process_details SADABS-2012/1
_exptl_crystal_colour orange
_exptl_crystal_density_diffrn 1.343
_exptl_crystal_description block
_exptl_crystal_F_000 2072
_exptl_crystal_size_max 0.09
_exptl_crystal_size_mid 0.07
_exptl_crystal_size_min 0.03
_refine_diff_density_max 0.346
_refine_diff_density_min -0.357
_refine_diff_density_rms 0.059
_refine_ls_extinction_method none
_refine_ls_goodness_of_fit_ref 1.127
_refine_ls_hydrogen_treatment constr
_refine_ls_matrix_type full
_refine_ls_number_parameters 751
_refine_ls_number_reflns 9887
_refine_ls_number_restraints 1129
_refine_ls_restrained_S_all 1.106
_refine_ls_R_factor_all 0.0581
_refine_ls_R_factor_gt 0.0441
_refine_ls_shift/su_max 0.001
_refine_ls_shift/su_mean 0.000
_refine_ls_structure_factor_coef Fsqd
_refine_ls_weighting_details 'w=1/[\s^2^(Fo^2^)+(0.0197P)^2^+6.9902P] where P=(Fo^2^+2Fc^2^)/3'
_refine_ls_weighting_scheme calc
_refine_ls_wR_factor_gt 0.0867
_refine_ls_wR_factor_ref 0.0911
_reflns_Friedel_coverage 0.000
_reflns_number_gt 8144
_reflns_number_total 9887
_reflns_threshold_expression 'I > 2\s(I)'
_cod_data_source_file ja4123285_si_006.cif
_cod_data_source_block sad_a
_cod_original_formula_sum 'C51.50 H74 Co2 F3 N2 O3 S'
_cod_database_code 4120564
_shelx_space_group_comment
;
The symmetry employed for this shelxl refinement is uniquely defined
by the following loop, which should always be used as a source of
symmetry information in preference to the above space-group names.
They are only intended as comments.
;
_shelxl_version_number 2013-4

loop_
_space_group_symop_operation_xyz
'x, y, z'
'-x+1/2, y+1/2, -z+1/2'
'-x, -y, -z'
'x-1/2, -y-1/2, z-1/2'

loop_
_atom_site_label
_atom_site_type_symbol
_atom_site_fract_x
_atom_site_fract_y
_atom_site_fract_z
_atom_site_U_iso_or_equiv
_atom_site_adp_type
_atom_site_occupancy
_atom_site_site_symmetry_order
_atom_site_calc_flag
_atom_site_refinement_flags_posn
_atom_site_refinement_flags_adp
_atom_site_refinement_flags_occupancy
_atom_site_disorder_assembly
_atom_site_disorder_group
Co1 Co 0.23637(2) 0.67230(3) 0.45102(2) 0.01425(8) Uani 1 1 d . . . . .
Co2 Co 0.30894(2) 0.83018(3) 0.51866(2) 0.01548(8) Uani 1 1 d . . . . .
N1 N 0.23901(10) 0.90302(19) 0.38482(9) 0.0167(4) Uani 1 1 d . . . . .
N2 N 0.34355(9) 0.57705(19) 0.56481(9) 0.0165(4) Uani 1 1 d . . . . .
C1 C 0.20769(11) 0.7936(2) 0.38654(11) 0.0150(5) Uani 1 1 d . . . . .
C2 C 0.14968(12) 0.7876(2) 0.32554(11) 0.0174(5) Uani 1 1 d . . . . .
C3 C 0.14958(13) 0.9212(2) 0.29647(12) 0.0233(6) Uani 1 1 d . . . . .
H3A H 0.1380 0.9149 0.2506 0.028 Uiso 1 1 calc R U . . .
H3B H 0.1173 0.9772 0.3071 0.028 Uiso 1 1 calc R U . . .
C4 C 0.21888(13) 0.9744(3) 0.32362(12) 0.0242(6) Uani 1 1 d . . . . .
C5 C 0.15703(12) 0.6823(3) 0.28070(12) 0.0218(5) Uani 1 1 d . . . . .
H5A H 0.1505 0.5991 0.2975 0.033 Uiso 1 1 calc R U . . .
H5B H 0.2011 0.6862 0.2760 0.033 Uiso 1 1 calc R U . . .
H5C H 0.1242 0.6946 0.2400 0.033 Uiso 1 1 calc R U . . .
C6 C 0.08505(12) 0.7679(3) 0.34116(12) 0.0224(6) Uani 1 1 d . . . . .
H6A H 0.0479 0.7773 0.3032 0.034 Uiso 1 1 calc R U . . .
H6B H 0.0816 0.8315 0.3718 0.034 Uiso 1 1 calc R U . . .
H6C H 0.0845 0.6824 0.3584 0.034 Uiso 1 1 calc R U . . .
C7 C 0.26293(14) 0.9364(3) 0.28392(12) 0.0310(7) Uani 1 1 d . . . . .
H7A H 0.2664 0.8436 0.2831 0.047 Uiso 1 1 calc R U . . .
H7B H 0.3067 0.9734 0.3019 0.047 Uiso 1 1 calc R U . . .
H7C H 0.2438 0.9682 0.2414 0.047 Uiso 1 1 calc R U . . .
C8 C 0.22079(15) 1.1178(3) 0.33318(14) 0.0332(7) Uani 1 1 d . . . . .
H8A H 0.2081 1.1604 0.2926 0.050 Uiso 1 1 calc R U . . .
H8B H 0.2653 1.1437 0.3570 0.050 Uiso 1 1 calc R U . . .
H8C H 0.1902 1.1415 0.3561 0.050 Uiso 1 1 calc R U . . .
C9 C 0.28055(12) 0.9511(2) 0.44327(11) 0.0166(5) Uani 1 1 d . . . . .
C10 C 0.24730(12) 0.9954(2) 0.48621(12) 0.0193(5) Uani 1 1 d . . . . .
C11 C 0.28462(13) 1.0200(2) 0.54776(12) 0.0225(6) Uani 1 1 d . . . . .
H11 H 0.2632 1.0426 0.5776 0.027 Uiso 1 1 calc R U . . .
C12 C 0.35335(13) 1.0117(2) 0.56589(12) 0.0227(6) Uani 1 1 d . . . . .
H12 H 0.3783 1.0313 0.6075 0.027 Uiso 1 1 calc R U . . .
C13 C 0.38490(13) 0.9747(2) 0.52269(12) 0.0221(6) Uani 1 1 d . . . . .
H13 H 0.4315 0.9724 0.5355 0.027 Uiso 1 1 calc R U . . .
C14 C 0.35050(12) 0.9406(2) 0.46093(12) 0.0186(5) Uani 1 1 d . . . . .
C15 C 0.17427(12) 1.0293(2) 0.46585(12) 0.0210(5) Uani 1 1 d . . . . .
H15 H 0.1562 1.0113 0.4203 0.025 Uiso 1 1 calc R U . . .
C16 C 0.13404(13) 0.9537(3) 0.49927(13) 0.0276(6) Uani 1 1 d . . . . .
H16A H 0.0880 0.9805 0.4840 0.041 Uiso 1 1 calc R U . . .
H16B H 0.1510 0.9694 0.5442 0.041 Uiso 1 1 calc R U . . .
H16C H 0.1372 0.8628 0.4911 0.041 Uiso 1 1 calc R U . . .
C17 C 0.16723(15) 1.1726(3) 0.47557(14) 0.0327(7) Uani 1 1 d . . . . .
H17A H 0.1793 1.1909 0.5202 0.049 Uiso 1 1 calc R U . . .
H17B H 0.1217 1.1984 0.4556 0.049 Uiso 1 1 calc R U . . .
H17C H 0.1963 1.2197 0.4571 0.049 Uiso 1 1 calc R U . . .
C18 C 0.38869(12) 0.9033(2) 0.41683(12) 0.0208(5) Uani 1 1 d . . . . .
H18 H 0.3582 0.8576 0.3806 0.025 Uiso 1 1 calc R U . . .
C19 C 0.41311(13) 1.0239(3) 0.39218(13) 0.0263(6) Uani 1 1 d . . . . .
H19A H 0.4348 1.0003 0.3612 0.039 Uiso 1 1 calc R U . . .
H19B H 0.4443 1.0688 0.4268 0.039 Uiso 1 1 calc R U . . .
H19C H 0.3758 1.0797 0.3729 0.039 Uiso 1 1 calc R U . . .
C20 C 0.44681(13) 0.8158(3) 0.44660(13) 0.0280(6) Uani 1 1 d . . . . .
H20A H 0.4319 0.7432 0.4661 0.042 Uiso 1 1 calc R U . . .
H20B H 0.4803 0.8629 0.4783 0.042 Uiso 1 1 calc R U . . .
H20C H 0.4655 0.7850 0.4145 0.042 Uiso 1 1 calc R U . . .
C24 C 0.38800(12) 0.4871(3) 0.61169(12) 0.0232(6) Uani 1 1 d . . . . .
C23 C 0.40651(13) 0.5746(3) 0.66821(13) 0.0259(6) Uani 1 1 d . . . . .
H23A H 0.4524 0.5586 0.6938 0.031 Uiso 1 1 calc R U . . .
H23B H 0.3774 0.5592 0.6943 0.031 Uiso 1 1 calc R U . . .
C22 C 0.39884(12) 0.7130(2) 0.64378(12) 0.0219(6) Uani 1 1 d . . . . .
C21 C 0.35036(11) 0.7006(2) 0.57747(11) 0.0154(5) Uani 1 1 d . . . . .
C27 C 0.35213(14) 0.3669(3) 0.62060(14) 0.0293(6) Uani 1 1 d . . . . .
H27A H 0.3168 0.3893 0.6380 0.044 Uiso 1 1 calc R U . . .
H27B H 0.3830 0.3093 0.6492 0.044 Uiso 1 1 calc R U . . .
H27C H 0.3336 0.3246 0.5803 0.044 Uiso 1 1 calc R U . . .
C28 C 0.44843(13) 0.4505(3) 0.59207(14) 0.0316(7) Uani 1 1 d . . . . .
H28A H 0.4352 0.3928 0.5563 0.047 Uiso 1 1 calc R U . . .
H28B H 0.4806 0.4080 0.6268 0.047 Uiso 1 1 calc R U . . .
H28C H 0.4680 0.5273 0.5806 0.047 Uiso 1 1 calc R U . . .
C26 C 0.46477(12) 0.7724(3) 0.64348(13) 0.0279(6) Uani 1 1 d . . . . .
H26A H 0.4809 0.7290 0.6125 0.042 Uiso 1 1 calc R U . . .
H26B H 0.4969 0.7630 0.6848 0.042 Uiso 1 1 calc R U . . .
H26C H 0.4584 0.8629 0.6330 0.042 Uiso 1 1 calc R U . . .
C25 C 0.36891(14) 0.7942(3) 0.68498(12) 0.0278(6) Uani 1 1 d . . . . .
H25A H 0.3640 0.8821 0.6698 0.042 Uiso 1 1 calc R U . . .
H25B H 0.3978 0.7924 0.7280 0.042 Uiso 1 1 calc R U . . .
H25C H 0.3258 0.7599 0.6835 0.042 Uiso 1 1 calc R U . . .
C29 C 0.28730(11) 0.5390(2) 0.51364(11) 0.0153(5) Uani 1 1 d . . . . .
C30 C 0.29357(12) 0.5072(2) 0.45403(12) 0.0180(5) Uani 1 1 d . . . . .
C31 C 0.23483(12) 0.4884(2) 0.40570(12) 0.0192(5) Uani 1 1 d . . . . .
H31 H 0.2371 0.4643 0.3658 0.023 Uiso 1 1 calc R U . . .
C32 C 0.17302(12) 0.5040(2) 0.41413(12) 0.0191(5) Uani 1 1 d . . . . .
H32 H 0.1343 0.4922 0.3802 0.023 Uiso 1 1 calc R U . . .
C33 C 0.16860(11) 0.5370(2) 0.47300(12) 0.0183(5) Uani 1 1 d . . . . .
H33 H 0.1266 0.5503 0.4782 0.022 Uiso 1 1 calc R U . . .
C34 C 0.22509(11) 0.5508(2) 0.52463(11) 0.0171(5) Uani 1 1 d . . . . .
C35 C 0.35887(12) 0.4888(2) 0.44108(13) 0.0226(6) Uani 1 1 d . . . . .
H35 H 0.3943 0.5265 0.4764 0.027 Uiso 1 1 calc R U . . .
C36 C 0.36055(13) 0.5532(3) 0.38081(13) 0.0311(7) Uani 1 1 d . . . . .
H36A H 0.3328 0.5058 0.3451 0.047 Uiso 1 1 calc R U . . .
H36B H 0.4058 0.5548 0.3790 0.047 Uiso 1 1 calc R U . . .
H36C H 0.3442 0.6405 0.3797 0.047 Uiso 1 1 calc R U . . .
C37 C 0.37269(14) 0.3457(3) 0.43790(17) 0.0388(8) Uani 1 1 d . . . . .
H37A H 0.3426 0.3098 0.3998 0.058 Uiso 1 1 calc R U . . .
H37B H 0.3662 0.3028 0.4742 0.058 Uiso 1 1 calc R U . . .
H37C H 0.4181 0.3334 0.4377 0.058 Uiso 1 1 calc R U . . .
C38 C 0.21690(12) 0.5680(2) 0.58895(12) 0.0192(5) Uani 1 1 d . . . . .
H38 H 0.2615 0.5687 0.6202 0.023 Uiso 1 1 calc R U . . .
C39 C 0.18192(13) 0.6905(3) 0.59653(13) 0.0250(6) Uani 1 1 d . . . . .
H39A H 0.1387 0.6934 0.5652 0.038 Uiso 1 1 calc R U . . .
H39B H 0.2079 0.7638 0.5910 0.038 Uiso 1 1 calc R U . . .
H39C H 0.1767 0.6931 0.6382 0.038 Uiso 1 1 calc R U . . .
C40 C 0.17948(13) 0.4523(3) 0.60228(13) 0.0260(6) Uani 1 1 d . . . . .
H40A H 0.1348 0.4519 0.5733 0.039 Uiso 1 1 calc R U . . .
H40B H 0.1775 0.4569 0.6451 0.039 Uiso 1 1 calc R U . . .
H40C H 0.2022 0.3741 0.5969 0.039 Uiso 1 1 calc R U . . .
C41 C 0.63026(16) 0.4822(3) 0.17427(15) 0.0351(7) Uani 0.938(3) 1 d D U P A 1
C42 C 0.65980(18) 0.3724(3) 0.16165(19) 0.0385(9) Uani 0.938(3) 1 d D U P A 1
H42 H 0.6334 0.3061 0.1383 0.046 Uiso 0.938(3) 1 calc R U P A 1
C43 C 0.72732(18) 0.3579(3) 0.18268(16) 0.0373(8) Uani 0.938(3) 1 d D U P A 1
H43 H 0.7468 0.2826 0.1730 0.045 Uiso 0.938(3) 1 calc R U P A 1
C44 C 0.76648(18) 0.4521(4) 0.21755(16) 0.0383(8) Uani 0.938(3) 1 d D U P A 1
H44 H 0.8127 0.4416 0.2327 0.046 Uiso 0.938(3) 1 calc R U P A 1
C45 C 0.73720(18) 0.5625(3) 0.23016(16) 0.0416(8) Uani 0.938(3) 1 d D U P A 1
H45 H 0.7637 0.6289 0.2533 0.050 Uiso 0.938(3) 1 calc R U P A 1
C46 C 0.67017(18) 0.5764(3) 0.20942(18) 0.0371(8) Uani 0.938(3) 1 d D U P A 1
H46 H 0.6509 0.6517 0.2193 0.044 Uiso 0.938(3) 1 calc R U P A 1
C47 C 0.55716(18) 0.4992(4) 0.1507(2) 0.0560(11) Uani 0.938(3) 1 d D U P A 1
H47A H 0.5356 0.4183 0.1539 0.084 Uiso 0.938(3) 1 calc R U P A 1
H47B H 0.5445 0.5263 0.1070 0.084 Uiso 0.938(3) 1 calc R U P A 1
H47C H 0.5437 0.5639 0.1757 0.084 Uiso 0.938(3) 1 calc R U P A 1
C41' C 0.6963(14) 0.436(3) 0.1950(19) 0.037(2) Uani 0.062(3) 1 d D U P A 2
C42' C 0.6878(17) 0.562(3) 0.209(2) 0.037(3) Uani 0.062(3) 1 d D U P A 2
H42' H 0.7249 0.6130 0.2295 0.045 Uiso 0.062(3) 1 calc R U P A 2
C43' C 0.6254(18) 0.614(3) 0.195(2) 0.039(3) Uani 0.062(3) 1 d D U P A 2
H43' H 0.6195 0.6991 0.2057 0.047 Uiso 0.062(3) 1 calc R U P A 2
C44' C 0.5718(17) 0.541(4) 0.163(2) 0.039(4) Uani 0.062(3) 1 d D U P A 2
H44' H 0.5295 0.5781 0.1492 0.047 Uiso 0.062(3) 1 calc R U P A 2
C45' C 0.5800(16) 0.413(4) 0.153(2) 0.039(3) Uani 0.062(3) 1 d D U P A 2
H45' H 0.5428 0.3601 0.1367 0.047 Uiso 0.062(3) 1 calc R U P A 2
C46' C 0.6424(17) 0.363(3) 0.166(3) 0.037(3) Uani 0.062(3) 1 d D U P A 2
H46' H 0.6481 0.2771 0.1551 0.045 Uiso 0.062(3) 1 calc R U P A 2
C47' C 0.7645(17) 0.384(5) 0.210(3) 0.038(6) Uani 0.062(3) 1 d D U P A 2
H47D H 0.7909 0.4403 0.1920 0.057 Uiso 0.062(3) 1 calc R U P A 2
H47F H 0.7630 0.2990 0.1917 0.057 Uiso 0.062(3) 1 calc R U P A 2
H47G H 0.7843 0.3793 0.2549 0.057 Uiso 0.062(3) 1 calc R U P A 2
O1A O 0.5624(4) 0.8340(11) 0.2347(4) 0.0541(18) Uani 0.605(2) 1 d D U P B 1
O2A O 0.4788(2) 0.9987(4) 0.2270(3) 0.0624(13) Uani 0.605(2) 1 d D U P B 1
O3A O 0.5277(4) 0.8882(9) 0.3226(3) 0.0466(19) Uani 0.605(2) 1 d D U P B 1
S1A S 0.51109(6) 0.88631(11) 0.25641(7) 0.0337(4) Uani 0.605(2) 1 d D U P B 1
C1A C 0.4453(2) 0.7685(5) 0.2331(3) 0.0346(11) Uani 0.605(2) 1 d D U P B 1
F1A F 0.42415(15) 0.7511(3) 0.17258(14) 0.0482(9) Uani 0.605(2) 1 d D U P B 1
F2A F 0.3958(2) 0.8018(5) 0.2537(2) 0.0753(15) Uani 0.605(2) 1 d D U P B 1
F3A F 0.4641(6) 0.6572(6) 0.2583(6) 0.065(2) Uani 0.605(2) 1 d D U P B 1
O1B O 0.4761(10) 0.6730(10) 0.2575(11) 0.051(3) Uani 0.395(2) 1 d D U P B 2
O2B O 0.4047(3) 0.8647(6) 0.2387(3) 0.0411(16) Uani 0.395(2) 1 d D U P B 2
O3B O 0.5128(6) 0.8622(12) 0.3193(4) 0.035(2) Uani 0.395(2) 1 d D U P B 2
S1B S 0.46970(10) 0.80994(18) 0.26194(10) 0.0281(5) Uani 0.395(2) 1 d D U P B 2
C1B C 0.5076(4) 0.8649(7) 0.2045(4) 0.0393(15) Uani 0.395(2) 1 d D U P B 2
F1B F 0.5054(3) 0.9891(5) 0.1983(3) 0.0537(14) Uani 0.395(2) 1 d D U P B 2
F2B F 0.4765(3) 0.8153(6) 0.1486(2) 0.0688(17) Uani 0.395(2) 1 d D U P B 2
F3B F 0.5679(5) 0.8268(14) 0.2163(5) 0.057(2) Uani 0.395(2) 1 d D U P B 2
C1' C -0.0007(5) 0.4168(8) 0.4874(4) 0.045(2) Uani 0.5 1 d D U P C -1
C2' C -0.0078(3) 0.4396(7) 0.4260(3) 0.0465(15) Uani 0.5 1 d D U P C -1
H2' H -0.0102 0.3702 0.3984 0.056 Uiso 0.5 1 calc R U P C -1
C3' C -0.0115(3) 0.5621(7) 0.4038(4) 0.0546(17) Uani 0.5 1 d D U P C -1
H3' H -0.0167 0.5773 0.3611 0.066 Uiso 0.5 1 calc R U P C -1
C4' C -0.0077(3) 0.6615(8) 0.4435(4) 0.0504(16) Uani 0.5 1 d D U P C -1
H4' H -0.0093 0.7463 0.4286 0.060 Uiso 0.5 1 calc R U P C -1
C5' C -0.0013(5) 0.6391(9) 0.5056(4) 0.054(2) Uani 0.5 1 d D U P C -1
H5' H 0.0006 0.7093 0.5327 0.065 Uiso 0.5 1 calc R U P C -1
C6' C 0.0022(3) 0.5146(7) 0.5294(4) 0.0489(18) Uani 0.5 1 d D U P C -1
H6' H 0.0064 0.4986 0.5720 0.059 Uiso 0.5 1 calc R U P C -1
C7' C 0.0052(4) 0.2828(8) 0.5113(4) 0.0503(19) Uani 0.5 1 d D U P C -1
H7'A H -0.0122 0.2241 0.4764 0.075 Uiso 0.5 1 calc R U P C -1
H7'B H -0.0197 0.2736 0.5411 0.075 Uiso 0.5 1 calc R U P C -1
H7'C H 0.0515 0.2630 0.5320 0.075 Uiso 0.5 1 calc R U P C -1

loop_
_atom_site_aniso_label
_atom_site_aniso_U_11
_atom_site_aniso_U_22
_atom_site_aniso_U_33
_atom_site_aniso_U_23
_atom_site_aniso_U_13
_atom_site_aniso_U_12
Co1 0.01276(15) 0.01319(16) 0.01680(17) -0.00036(14) 0.00447(13) -0.00106(13)
Co2 0.01570(16) 0.01433(17) 0.01605(17) -0.00127(14) 0.00427(13) -0.00180(13)
N1 0.0180(10) 0.0171(11) 0.0150(10) 0.0005(8) 0.0051(8) -0.0027(8)
N2 0.0118(10) 0.0161(10) 0.0203(11) 0.0013(9) 0.0028(8) 0.0003(8)
C1 0.0132(11) 0.0166(12) 0.0176(12) -0.0026(10) 0.0081(10) -0.0003(9)
C2 0.0173(12) 0.0186(13) 0.0153(12) 0.0004(10) 0.0033(10) -0.0012(10)
C3 0.0267(14) 0.0230(14) 0.0186(13) 0.0039(11) 0.0045(11) -0.0015(11)
C4 0.0293(14) 0.0239(14) 0.0183(13) 0.0050(11) 0.0057(11) -0.0058(11)
C5 0.0208(12) 0.0253(14) 0.0181(13) -0.0028(11) 0.0043(10) -0.0026(11)
C6 0.0158(12) 0.0230(14) 0.0258(14) -0.0008(11) 0.0024(11) 0.0005(10)
C7 0.0312(15) 0.0425(18) 0.0198(14) 0.0038(13) 0.0086(12) -0.0125(13)
C8 0.0435(18) 0.0253(15) 0.0286(16) 0.0071(12) 0.0075(14) -0.0089(13)
C9 0.0208(12) 0.0130(12) 0.0150(12) 0.0017(10) 0.0039(10) -0.0043(10)
C10 0.0247(13) 0.0128(12) 0.0204(13) -0.0004(10) 0.0071(11) -0.0020(10)
C11 0.0287(14) 0.0167(13) 0.0229(14) -0.0029(11) 0.0090(11) 0.0015(11)
C12 0.0294(14) 0.0148(13) 0.0218(14) -0.0039(10) 0.0046(11) -0.0064(11)
C13 0.0204(13) 0.0165(13) 0.0279(15) -0.0022(11) 0.0050(11) -0.0060(10)
C14 0.0203(12) 0.0125(12) 0.0229(13) 0.0009(10) 0.0062(11) -0.0047(10)
C15 0.0208(13) 0.0200(13) 0.0224(14) -0.0006(11) 0.0070(11) 0.0049(10)
C16 0.0245(14) 0.0274(15) 0.0338(16) 0.0014(12) 0.0131(12) 0.0032(12)
C17 0.0366(16) 0.0221(14) 0.0387(17) 0.0018(13) 0.0102(13) 0.0104(13)
C18 0.0175(12) 0.0212(13) 0.0244(14) -0.0021(11) 0.0071(11) -0.0039(10)
C19 0.0235(14) 0.0261(15) 0.0325(16) -0.0013(12) 0.0134(12) -0.0070(11)
C20 0.0210(13) 0.0271(15) 0.0362(16) -0.0037(13) 0.0093(12) -0.0029(11)
C24 0.0165(12) 0.0230(14) 0.0280(15) 0.0065(11) 0.0037(11) 0.0031(11)
C23 0.0185(13) 0.0290(15) 0.0255(15) 0.0064(12) -0.0003(11) -0.0025(11)
C22 0.0198(13) 0.0230(14) 0.0200(14) 0.0013(11) 0.0015(11) -0.0024(11)
C21 0.0099(11) 0.0189(13) 0.0198(13) 0.0010(10) 0.0079(10) 0.0011(9)
C27 0.0267(14) 0.0205(14) 0.0357(16) 0.0083(12) 0.0018(12) 0.0034(11)
C28 0.0203(14) 0.0336(16) 0.0377(17) 0.0085(14) 0.0040(12) 0.0103(12)
C26 0.0188(13) 0.0339(16) 0.0262(15) 0.0038(12) -0.0002(11) -0.0078(12)
C25 0.0295(15) 0.0335(16) 0.0195(14) -0.0030(12) 0.0060(12) -0.0055(12)
C29 0.0106(11) 0.0115(11) 0.0226(13) 0.0009(10) 0.0035(10) 0.0025(9)
C30 0.0166(12) 0.0133(12) 0.0249(14) -0.0024(10) 0.0072(10) -0.0010(10)
C31 0.0224(13) 0.0128(12) 0.0224(13) -0.0030(10) 0.0066(11) 0.0001(10)
C32 0.0179(12) 0.0136(12) 0.0237(14) -0.0001(10) 0.0029(10) -0.0034(10)
C33 0.0124(11) 0.0162(12) 0.0268(14) 0.0028(10) 0.0067(10) -0.0026(9)
C34 0.0159(12) 0.0134(12) 0.0221(13) 0.0019(10) 0.0059(10) -0.0020(9)
C35 0.0155(12) 0.0220(13) 0.0301(15) -0.0100(11) 0.0065(11) -0.0007(10)
C36 0.0196(13) 0.0477(19) 0.0280(15) -0.0121(14) 0.0102(12) -0.0094(13)
C37 0.0252(15) 0.0283(16) 0.064(2) -0.0170(16) 0.0154(15) 0.0034(13)
C38 0.0176(12) 0.0205(13) 0.0193(13) 0.0021(10) 0.0054(10) -0.0015(10)
C39 0.0264(14) 0.0253(15) 0.0254(14) -0.0012(11) 0.0109(11) -0.0009(11)
C40 0.0257(14) 0.0274(15) 0.0260(15) 0.0064(12) 0.0094(12) -0.0038(12)
C41 0.0415(17) 0.0358(16) 0.0326(16) 0.0018(13) 0.0184(13) -0.0047(13)
C42 0.0483(19) 0.0352(17) 0.0357(18) -0.0088(14) 0.0181(16) -0.0100(15)
C43 0.0516(19) 0.0294(17) 0.0357(18) -0.0015(14) 0.0204(15) -0.0012(15)
C44 0.0469(19) 0.0377(19) 0.0301(18) 0.0046(15) 0.0112(15) -0.0029(15)
C45 0.057(2) 0.0316(17) 0.0347(18) -0.0015(14) 0.0115(16) -0.0076(15)
C46 0.054(2) 0.0295(16) 0.0331(17) 0.0032(14) 0.0211(15) -0.0050(15)
C47 0.044(2) 0.057(3) 0.071(3) -0.006(2) 0.024(2) -0.0058(19)
C41' 0.048(3) 0.033(3) 0.034(4) 0.000(3) 0.018(3) -0.005(3)
C42' 0.049(4) 0.033(4) 0.034(5) 0.000(4) 0.019(4) -0.005(4)
C43' 0.049(5) 0.036(5) 0.037(5) 0.001(5) 0.020(4) -0.004(4)
C44' 0.047(5) 0.038(5) 0.038(6) -0.001(5) 0.022(5) -0.005(4)
C45' 0.047(5) 0.038(5) 0.038(5) -0.002(5) 0.020(4) -0.005(4)
C46' 0.047(4) 0.035(4) 0.034(5) -0.002(4) 0.019(4) -0.006(4)
C47' 0.047(6) 0.030(10) 0.038(11) -0.006(9) 0.015(6) -0.006(6)
O1A 0.035(3) 0.073(4) 0.053(4) -0.009(3) 0.010(2) 0.000(2)
O2A 0.059(3) 0.029(2) 0.079(3) 0.006(2) -0.008(2) 0.006(2)
O3A 0.031(3) 0.045(4) 0.053(3) -0.024(2) -0.005(2) -0.012(2)
S1A 0.0192(6) 0.0227(6) 0.0495(9) -0.0036(6) -0.0043(5) 0.0002(5)
C1A 0.025(2) 0.036(2) 0.034(2) -0.009(2) -0.0045(19) -0.017(2)
F1A 0.0430(18) 0.052(2) 0.0344(16) -0.0080(14) -0.0116(13) -0.0163(15)
F2A 0.039(2) 0.108(4) 0.083(3) -0.041(3) 0.024(2) -0.028(2)
F3A 0.082(5) 0.038(2) 0.055(3) 0.005(2) -0.011(3) -0.028(2)
O1B 0.059(6) 0.033(4) 0.050(5) 0.005(4) 0.000(4) -0.009(4)
O2B 0.037(3) 0.038(4) 0.050(4) 0.011(3) 0.015(3) 0.011(3)
O3B 0.041(5) 0.039(5) 0.023(3) -0.002(3) 0.007(3) -0.001(4)
S1B 0.0265(10) 0.0262(10) 0.0298(10) 0.0006(8) 0.0055(8) 0.0012(8)
C1B 0.037(3) 0.045(3) 0.038(3) 0.005(3) 0.015(2) 0.002(3)
F1B 0.071(4) 0.037(3) 0.058(3) 0.013(2) 0.027(3) 0.002(2)
F2B 0.085(4) 0.085(4) 0.034(3) -0.005(3) 0.016(3) 0.005(3)
F3B 0.044(3) 0.073(4) 0.062(6) 0.000(4) 0.026(3) 0.008(3)
C1' 0.016(3) 0.063(5) 0.059(4) 0.006(3) 0.013(3) -0.002(4)
C2' 0.016(3) 0.074(4) 0.054(3) 0.003(3) 0.017(3) -0.007(3)
C3' 0.020(3) 0.077(4) 0.065(4) 0.010(3) 0.010(3) -0.010(3)
C4' 0.012(2) 0.065(4) 0.072(4) 0.012(3) 0.009(3) -0.005(3)
C5' 0.015(3) 0.069(6) 0.072(4) 0.001(4) 0.005(3) -0.005(5)
C6' 0.016(3) 0.071(5) 0.061(4) -0.001(3) 0.013(3) 0.001(3)
C7' 0.027(3) 0.063(5) 0.065(5) 0.017(4) 0.020(4) 0.004(3)

loop_
_atom_type_symbol
_atom_type_description
_atom_type_scat_dispersion_real
_atom_type_scat_dispersion_imag
_atom_type_scat_source
C C 0.0033 0.0016 'International Tables Vol C Tables 4.2.6.8 and 6.1.1.4'
H H 0.0000 0.0000 'International Tables Vol C Tables 4.2.6.8 and 6.1.1.4'
N N 0.0061 0.0033 'International Tables Vol C Tables 4.2.6.8 and 6.1.1.4'
F F 0.0171 0.0103 'International Tables Vol C Tables 4.2.6.8 and 6.1.1.4'
O O 0.0106 0.0060 'International Tables Vol C Tables 4.2.6.8 and 6.1.1.4'
S S 0.1246 0.1234 'International Tables Vol C Tables 4.2.6.8 and 6.1.1.4'
Co Co 0.3494 0.9721 'International Tables Vol C Tables 4.2.6.8 and 6.1.1.4'

loop_
_geom_angle_atom_site_label_1
_geom_angle_atom_site_label_2
_geom_angle_atom_site_label_3
_geom_angle
C1 Co1 C29 166.02(9)
C1 Co1 C30 128.97(10)
C29 Co1 C30 40.10(10)
C1 Co1 C34 154.38(9)
C29 Co1 C34 39.55(9)
C30 Co1 C34 71.82(9)
C1 Co1 C31 106.39(10)
C29 Co1 C31 69.30(9)
C30 Co1 C31 38.18(9)
C34 Co1 C31 81.16(9)
C1 Co1 C33 121.89(10)
C29 Co1 C33 69.58(9)
C30 Co1 C33 82.85(9)
C34 Co1 C33 37.73(9)
C31 Co1 C33 67.24(9)
C1 Co1 C32 103.24(10)
C29 Co1 C32 81.42(9)
C30 Co1 C32 68.96(9)
C34 Co1 C32 67.76(9)
C31 Co1 C32 36.99(9)
C33 Co1 C32 36.94(9)
C1 Co1 Co2 91.06(7)
C29 Co1 Co2 86.03(7)
C30 Co1 Co2 106.47(7)
C34 Co1 Co2 96.84(7)
C31 Co1 Co2 143.61(7)
C33 Co1 Co2 129.36(7)
C32 Co1 Co2 164.58(7)
C21 Co2 C9 165.03(10)
C21 Co2 C14 128.18(10)
C9 Co2 C14 39.92(9)
C21 Co2 C10 155.12(10)
C9 Co2 C10 39.70(9)
C14 Co2 C10 71.38(9)
C21 Co2 C13 106.25(10)
C9 Co2 C13 68.83(10)
C14 Co2 C13 37.91(9)
C10 Co2 C13 80.05(10)
C21 Co2 C11 122.45(10)
C9 Co2 C11 69.55(10)
C14 Co2 C11 82.42(10)
C10 Co2 C11 37.24(9)
C13 Co2 C11 66.57(10)
C21 Co2 C12 103.57(10)
C9 Co2 C12 81.01(10)
C14 Co2 C12 68.40(10)
C10 Co2 C12 66.86(10)
C13 Co2 C12 36.51(9)
C11 Co2 C12 36.67(9)
C21 Co2 Co1 91.25(7)
C9 Co2 Co1 86.10(7)
C14 Co2 Co1 106.92(7)
C10 Co2 Co1 97.24(7)
C13 Co2 Co1 143.97(7)
C11 Co2 Co1 129.16(7)
C12 Co2 Co1 164.09(7)
C1 N1 C9 116.8(2)
C1 N1 C4 116.5(2)
C9 N1 C4 125.9(2)
C21 N2 C29 116.9(2)
C21 N2 C24 117.0(2)
C29 N2 C24 125.18(19)
N1 C1 C2 106.4(2)
N1 C1 Co1 123.59(18)
C2 C1 Co1 129.87(17)
C5 C2 C6 109.3(2)
C5 C2 C3 111.2(2)
C6 C2 C3 109.4(2)
C5 C2 C1 113.5(2)
C6 C2 C1 109.63(19)
C3 C2 C1 103.68(19)
C4 C3 C2 106.6(2)
N1 C4 C8 112.0(2)
N1 C4 C3 99.07(19)
C8 C4 C3 113.6(2)
N1 C4 C7 110.3(2)
C8 C4 C7 110.2(2)
C3 C4 C7 111.3(2)
C14 C9 N1 122.1(2)
C14 C9 C10 121.7(2)
N1 C9 C10 115.8(2)
C14 C9 Co2 72.57(14)
N1 C9 Co2 118.96(16)
C10 C9 Co2 74.22(14)
C11 C10 C9 118.4(2)
C11 C10 C15 118.6(2)
C9 C10 C15 122.7(2)
C11 C10 Co2 73.00(15)
C9 C10 Co2 66.07(13)
C15 C10 Co2 138.44(17)
C10 C11 C12 120.7(2)
C10 C11 Co2 69.76(14)
C12 C11 Co2 73.20(15)
C13 C12 C11 119.9(2)
C13 C12 Co2 69.99(14)
C11 C12 Co2 70.13(14)
C12 C13 C14 122.7(2)
C12 C13 Co2 73.50(15)
C14 C13 Co2 68.04(14)
C13 C14 C9 116.4(2)
C13 C14 C18 119.3(2)
C9 C14 C18 124.2(2)
C13 C14 Co2 74.05(15)
C9 C14 Co2 67.51(13)
C18 C14 Co2 131.83(17)
C16 C15 C10 114.0(2)
C16 C15 C17 110.2(2)
C10 C15 C17 108.7(2)
C14 C18 C20 113.3(2)
C14 C18 C19 109.4(2)
C20 C18 C19 109.6(2)
N2 C24 C23 99.0(2)
N2 C24 C27 112.0(2)
C23 C24 C27 113.9(2)
N2 C24 C28 111.1(2)
C23 C24 C28 111.3(2)
C27 C24 C28 109.3(2)
C24 C23 C22 107.3(2)
C25 C22 C26 109.0(2)
C25 C22 C21 110.5(2)
C26 C22 C21 112.1(2)
C25 C22 C23 109.1(2)
C26 C22 C23 112.5(2)
C21 C22 C23 103.5(2)
N2 C21 C22 106.7(2)
N2 C21 Co2 123.22(18)
C22 C21 Co2 129.96(18)
C30 C29 C34 122.6(2)
C30 C29 N2 121.4(2)
C34 C29 N2 115.5(2)
C30 C29 Co1 72.21(14)
C34 C29 Co1 74.43(14)
N2 C29 Co1 119.92(16)
C31 C30 C29 116.4(2)
C31 C30 C35 119.4(2)
C29 C30 C35 124.2(2)
C31 C30 Co1 73.58(14)
C29 C30 Co1 67.69(13)
C35 C30 Co1 130.86(18)
C32 C31 C30 122.5(2)
C32 C31 Co1 73.42(14)
C30 C31 Co1 68.24(14)
C31 C32 C33 119.6(2)
C31 C32 Co1 69.59(14)
C33 C32 Co1 70.01(14)
C32 C33 C34 121.4(2)
C32 C33 Co1 73.05(14)
C34 C33 Co1 70.06(13)
C33 C34 C29 117.3(2)
C33 C34 C38 118.8(2)
C29 C34 C38 123.8(2)
C33 C34 Co1 72.20(14)
C29 C34 Co1 66.02(13)
C38 C34 Co1 136.98(17)
C30 C35 C36 112.5(2)
C30 C35 C37 109.5(2)
C36 C35 C37 109.6(2)
C34 C38 C39 114.1(2)
C34 C38 C40 108.0(2)
C39 C38 C40 110.2(2)
C42 C41 C46 118.1(3)
C42 C41 C47 121.1(3)
C46 C41 C47 120.8(3)
C43 C42 C41 120.9(3)
C44 C43 C42 120.5(3)
C43 C44 C45 118.9(3)
C46 C45 C44 120.5(3)
C45 C46 C41 121.1(3)
C46' C41' C42' 119.7(16)
C46' C41' C47' 121.3(18)
C42' C41' C47' 119.0(18)
C43' C42' C41' 120.2(17)
C44' C43' C42' 119.7(18)
C43' C44' C45' 119.9(18)
C46' C45' C44' 120.0(18)
C41' C46' C45' 120.1(17)
O3A S1A O2A 114.0(5)
O3A S1A O1A 112.8(5)
O2A S1A O1A 118.1(5)
O3A S1A C1A 103.7(3)
O2A S1A C1A 101.8(3)
O1A S1A C1A 104.0(5)
F3A C1A F1A 106.9(7)
F3A C1A F2A 104.9(7)
F1A C1A F2A 109.8(5)
F3A C1A S1A 111.9(6)
F1A C1A S1A 112.8(4)
F2A C1A S1A 110.3(4)
O2B S1B O3B 116.9(7)
O2B S1B O1B 118.0(8)
O3B S1B O1B 112.9(10)
O2B S1B C1B 101.7(4)
O3B S1B C1B 102.4(5)
O1B S1B C1B 101.2(9)
F3B C1B F1B 109.3(9)
F3B C1B F2B 104.7(8)
F1B C1B F2B 107.2(7)
F3B C1B S1B 112.6(7)
F1B C1B S1B 112.4(5)
F2B C1B S1B 110.2(5)
C2' C1' C6' 122.0(9)
C2' C1' C7' 119.9(8)
C6' C1' C7' 118.1(8)
C1' C2' C3' 120.6(8)
C4' C3' C2' 119.6(7)
C3' C4' C5' 120.1(8)
C4' C5' C6' 121.4(9)
C1' C6' C5' 116.3(9)

loop_
_geom_bond_atom_site_label_1
_geom_bond_atom_site_label_2
_geom_bond_distance
Co1 C1 1.891(2)
Co1 C29 2.053(2)
Co1 C30 2.112(2)
Co1 C34 2.164(2)
Co1 C31 2.182(2)
Co1 C33 2.192(2)
Co1 C32 2.231(2)
Co1 Co2 2.4610(6)
Co2 C21 1.920(2)
Co2 C9 2.061(2)
Co2 C14 2.128(2)
Co2 C10 2.170(3)
Co2 C13 2.206(2)
Co2 C11 2.211(3)
Co2 C12 2.251(3)
N1 C1 1.338(3)
N1 C9 1.439(3)
N1 C4 1.514(3)
N2 C21 1.328(3)
N2 C29 1.449(3)
N2 C24 1.518(3)
C1 C2 1.550(3)
C2 C5 1.538(3)
C2 C6 1.540(3)
C2 C3 1.550(3)
C3 C4 1.528(4)
C4 C8 1.522(4)
C4 C7 1.535(4)
C9 C14 1.431(3)
C9 C10 1.440(3)
C10 C11 1.399(4)
C10 C15 1.531(3)
C11 C12 1.404(4)
C12 C13 1.397(4)
C13 C14 1.410(4)
C14 C18 1.516(3)
C15 C16 1.526(4)
C15 C17 1.536(4)
C18 C20 1.529(4)
C18 C19 1.538(4)
C24 C23 1.523(4)
C24 C27 1.523(4)
C24 C28 1.536(4)
C23 C22 1.547(4)
C22 C25 1.536(4)
C22 C26 1.544(3)
C22 C21 1.545(3)
C29 C30 1.429(3)
C29 C34 1.430(3)
C30 C31 1.406(3)
C30 C35 1.523(3)
C31 C32 1.401(3)
C32 C33 1.402(4)
C33 C34 1.409(3)
C34 C38 1.522(3)
C35 C36 1.528(4)
C35 C37 1.539(4)
C38 C39 1.525(4)
C38 C40 1.535(3)
C41 C42 1.386(5)
C41 C46 1.389(5)
C41 C47 1.502(5)
C42 C43 1.385(5)
C43 C44 1.379(5)
C44 C45 1.388(5)
C45 C46 1.375(5)
C41' C46' 1.378(14)
C41' C42' 1.389(14)
C41' C47' 1.497(16)
C42' C43' 1.385(14)
C43' C44' 1.382(14)
C44' C45' 1.383(14)
C45' C46' 1.382(14)
O1A S1A 1.440(6)
O2A S1A 1.426(4)
O3A S1A 1.426(7)
S1A C1A 1.828(5)
C1A F3A 1.310(9)
C1A F1A 1.313(6)
C1A F2A 1.326(6)
O1B S1B 1.452(11)
O2B S1B 1.448(6)
O3B S1B 1.449(8)
S1B C1B 1.817(7)
C1B F3B 1.298(10)
C1B F1B 1.313(8)
C1B F2B 1.339(8)
C1' C2' 1.366(9)
C1' C6' 1.387(9)
C1' C7' 1.499(10)
C2' C3' 1.376(8)
C3' C4' 1.361(9)
C4' C5' 1.384(9)
C5' C6' 1.408(10)

loop_
_geom_torsion_atom_site_label_1
_geom_torsion_atom_site_label_2
_geom_torsion_atom_site_label_3
_geom_torsion_atom_site_label_4
_geom_torsion
C9 N1 C1 C2 160.2(2)
C4 N1 C1 C2 -10.2(3)
C9 N1 C1 Co1 -23.2(3)
C4 N1 C1 Co1 166.39(17)
C29 Co1 C1 N1 -61.6(5)
C30 Co1 C1 N1 -96.2(2)
C34 Co1 C1 N1 124.5(2)
C31 Co1 C1 N1 -131.47(19)
C33 Co1 C1 N1 155.50(18)
C32 Co1 C1 N1 -169.65(19)
Co2 Co1 C1 N1 16.16(19)
C29 Co1 C1 C2 114.2(4)
C30 Co1 C1 C2 79.6(2)
C34 Co1 C1 C2 -59.8(3)
C31 Co1 C1 C2 44.3(2)
C33 Co1 C1 C2 -28.7(2)
C32 Co1 C1 C2 6.1(2)
Co2 Co1 C1 C2 -168.1(2)
N1 C1 C2 C5 112.4(2)
Co1 C1 C2 C5 -63.9(3)
N1 C1 C2 C6 -125.1(2)
Co1 C1 C2 C6 58.6(3)
N1 C1 C2 C3 -8.4(2)
Co1 C1 C2 C3 175.32(18)
C5 C2 C3 C4 -99.3(2)
C6 C2 C3 C4 139.9(2)
C1 C2 C3 C4 23.0(3)
C1 N1 C4 C8 144.2(2)
C9 N1 C4 C8 -25.2(3)
C1 N1 C4 C3 24.1(3)
C9 N1 C4 C3 -145.4(2)
C1 N1 C4 C7 -92.7(3)
C9 N1 C4 C7 97.8(3)
C2 C3 C4 N1 -27.0(2)
C2 C3 C4 C8 -145.9(2)
C2 C3 C4 C7 89.0(3)
C1 N1 C9 C14 103.5(3)
C4 N1 C9 C14 -87.1(3)
C1 N1 C9 C10 -68.8(3)
C4 N1 C9 C10 100.6(3)
C1 N1 C9 Co2 16.7(3)
C4 N1 C9 Co2 -173.84(18)
C14 C9 C10 C11 -4.5(4)
N1 C9 C10 C11 167.8(2)
Co2 C9 C10 C11 52.8(2)
C14 C9 C10 C15 169.2(2)
N1 C9 C10 C15 -18.5(3)
Co2 C9 C10 C15 -133.5(2)
C14 C9 C10 Co2 -57.3(2)
N1 C9 C10 Co2 115.0(2)
C9 C10 C11 C12 5.2(4)
C15 C10 C11 C12 -168.8(2)
Co2 C10 C11 C12 54.8(2)
C9 C10 C11 Co2 -49.6(2)
C15 C10 C11 Co2 136.4(2)
C10 C11 C12 C13 -2.0(4)
Co2 C11 C12 C13 51.2(2)
C10 C11 C12 Co2 -53.2(2)
C11 C12 C13 C14 -2.1(4)
Co2 C12 C13 C14 49.1(2)
C11 C12 C13 Co2 -51.2(2)
C12 C13 C14 C9 2.7(4)
Co2 C13 C14 C9 54.13(19)
C12 C13 C14 C18 179.2(2)
Co2 C13 C14 C18 -129.4(2)
C12 C13 C14 Co2 -51.4(2)
N1 C9 C14 C13 -171.2(2)
C10 C9 C14 C13 0.6(3)
Co2 C9 C14 C13 -57.5(2)
N1 C9 C14 C18 12.5(4)
C10 C9 C14 C18 -175.6(2)
Co2 C9 C14 C18 126.3(2)
N1 C9 C14 Co2 -113.7(2)
C10 C9 C14 Co2 58.1(2)
C11 C10 C15 C16 -64.1(3)
C9 C10 C15 C16 122.2(3)
Co2 C10 C15 C16 32.3(4)
C11 C10 C15 C17 59.3(3)
C9 C10 C15 C17 -114.4(3)
Co2 C10 C15 C17 155.8(2)
C13 C14 C18 C20 43.0(3)
C9 C14 C18 C20 -140.8(2)
Co2 C14 C18 C20 -51.5(3)
C13 C14 C18 C19 -79.6(3)
C9 C14 C18 C19 96.6(3)
Co2 C14 C18 C19 -174.10(19)
C21 N2 C24 C23 20.4(3)
C29 N2 C24 C23 -148.2(2)
C21 N2 C24 C27 140.8(2)
C29 N2 C24 C27 -27.8(3)
C21 N2 C24 C28 -96.6(3)
C29 N2 C24 C28 94.7(3)
N2 C24 C23 C22 -24.8(2)
C27 C24 C23 C22 -143.7(2)
C28 C24 C23 C22 92.2(3)
C24 C23 C22 C25 140.2(2)
C24 C23 C22 C26 -98.7(2)
C24 C23 C22 C21 22.5(3)
C29 N2 C21 C22 162.74(19)
C24 N2 C21 C22 -6.9(3)
C29 N2 C21 Co2 -20.4(3)
C24 N2 C21 Co2 170.04(16)
C25 C22 C21 N2 -126.5(2)
C26 C22 C21 N2 111.6(2)
C23 C22 C21 N2 -9.9(3)
C25 C22 C21 Co2 56.9(3)
C26 C22 C21 Co2 -65.0(3)
C23 C22 C21 Co2 173.51(18)
C21 N2 C29 C30 102.1(3)
C24 N2 C29 C30 -89.3(3)
C21 N2 C29 C34 -70.5(3)
C24 N2 C29 C34 98.2(3)
C21 N2 C29 Co1 15.6(3)
C24 N2 C29 Co1 -175.75(17)
C34 C29 C30 C31 0.3(3)
N2 C29 C30 C31 -171.7(2)
Co1 C29 C30 C31 -57.0(2)
C34 C29 C30 C35 -177.5(2)
N2 C29 C30 C35 10.5(4)
Co1 C29 C30 C35 125.2(2)
C34 C29 C30 Co1 57.3(2)
N2 C29 C30 Co1 -114.7(2)
C29 C30 C31 C32 2.2(4)
C35 C30 C31 C32 -179.8(2)
Co1 C30 C31 C32 -51.8(2)
C29 C30 C31 Co1 53.96(19)
C35 C30 C31 Co1 -128.1(2)
C30 C31 C32 C33 -1.3(4)
Co1 C31 C32 C33 -50.9(2)
C30 C31 C32 Co1 49.6(2)
C31 C32 C33 C34 -2.2(4)
Co1 C32 C33 C34 -52.9(2)
C31 C32 C33 Co1 50.7(2)
C32 C33 C34 C29 4.5(3)
Co1 C33 C34 C29 -49.78(19)
C32 C33 C34 C38 -171.4(2)
Co1 C33 C34 C38 134.4(2)
C32 C33 C34 Co1 54.2(2)
C30 C29 C34 C33 -3.6(3)
N2 C29 C34 C33 168.9(2)
Co1 C29 C34 C33 52.7(2)
C30 C29 C34 C38 172.0(2)
N2 C29 C34 C38 -15.6(3)
Co1 C29 C34 C38 -131.7(2)
C30 C29 C34 Co1 -56.3(2)
N2 C29 C34 Co1 116.2(2)
C31 C30 C35 C36 46.1(3)
C29 C30 C35 C36 -136.1(3)
Co1 C30 C35 C36 -47.2(3)
C31 C30 C35 C37 -76.1(3)
C29 C30 C35 C37 101.7(3)
Co1 C30 C35 C37 -169.4(2)
C33 C34 C38 C39 -64.5(3)
C29 C34 C38 C39 120.0(3)
Co1 C34 C38 C39 30.0(3)
C33 C34 C38 C40 58.4(3)
C29 C34 C38 C40 -117.1(3)
Co1 C34 C38 C40 152.9(2)
C46 C41 C42 C43 -1.0(5)
C47 C41 C42 C43 179.0(4)
C41 C42 C43 C44 1.0(5)
C42 C43 C44 C45 -1.2(5)
C43 C44 C45 C46 1.5(5)
C44 C45 C46 C41 -1.5(5)
C42 C41 C46 C45 1.2(5)
C47 C41 C46 C45 -178.8(4)
C46' C41' C42' C43' 0(3)
C47' C41' C42' C43' 178(4)
C41' C42' C43' C44' -2(3)
C42' C43' C44' C45' 7(5)
C43' C44' C45' C46' -9(7)
C42' C41' C46' C45' -2(5)
C47' C41' C46' C45' -180(5)
C44' C45' C46' C41' 6(7)
O3A S1A C1A F3A -58.1(8)
O2A S1A C1A F3A -176.7(8)
O1A S1A C1A F3A 60.0(8)
O3A S1A C1A F1A -178.6(5)
O2A S1A C1A F1A 62.8(5)
O1A S1A C1A F1A -60.5(5)
O3A S1A C1A F2A 58.2(6)
O2A S1A C1A F2A -60.4(5)
O1A S1A C1A F2A 176.4(6)
O2B S1B C1B F3B 179.6(8)
O3B S1B C1B F3B 58.3(10)
O1B S1B C1B F3B -58.4(12)
O2B S1B C1B F1B 55.6(7)
O3B S1B C1B F1B -65.6(8)
O1B S1B C1B F1B 177.6(10)
O2B S1B C1B F2B -63.9(6)
O3B S1B C1B F2B 174.8(7)
O1B S1B C1B F2B 58.1(10)
C6' C1' C2' C3' 0.8(12)
C7' C1' C2' C3' -178.2(7)
C1' C2' C3' C4' 0.4(10)
C2' C3' C4' C5' -1.2(10)
C3' C4' C5' C6' 1.0(13)
C2' C1' C6' C5' -1.1(15)
C7' C1' C6' C5' 178.0(7)
C4' C5' C6' C1' 0.2(15)
